data_2239823
loop_
_publ_author_name
'Weil, Matthias'

_publ_section_title
;
 Crystal structure of Hg2SO4-- a redetermination
;
_journal_coeditor_code HB0012
_journal_issue 9
_journal_name_full 'Acta Crystallographica Section E Structure Reports Online'
_journal_page_first i44
_journal_paper_doi 10.1107/S1600536814011155
_journal_volume 70
_journal_year 2014
_chemical_formula_iupac 'Hg2 O4 S'
_chemical_formula_moiety 'Hg2 O4 S'
_chemical_formula_structural 'Hg2 S O4'
_chemical_formula_sum 'Hg2 O4 S'
_chemical_formula_weight 497.24
_chemical_name_common 'Mercurous sulfate'
_chemical_name_systematic
;
Mercury(I) sulfate
;
_space_group_IT_number 13
_symmetry_cell_setting monoclinic
_symmetry_space_group_name_Hall '-P 2yc'
_symmetry_space_group_name_H-M 'P 1 2/c 1'
_atom_sites_solution_primary isomor
_audit_creation_method SHELXL-97
_cell_angle_alpha 90.00
_cell_angle_beta 91.695(4)
_cell_angle_gamma 90.00
_cell_formula_units_Z 2
_cell_length_a 6.2771(8)
_cell_length_b 4.4290(6)
_cell_length_c 8.3596(10)
_cell_measurement_reflns_used 1233
_cell_measurement_temperature 295(2)
_cell_measurement_theta_max 30.399
_cell_measurement_theta_min 3.247
_cell_volume 232.31(5)
_computing_cell_refinement 'SAINT (Bruker, 2005)'
_computing_data_collection 'SMART (Bruker, 2005)'
_computing_data_reduction 'SAINT (Bruker, 2005)'
_computing_molecular_graphics 'ATOMS for Windows (Dowty, 2006)'
_computing_publication_material 'publCIF (Westrip, 2010)'
_computing_structure_refinement 'SHELXL-97 (Sheldrick, 2008)'
_computing_structure_solution 'SHELXS-97 (Sheldrick, 2008)'
_diffrn_ambient_temperature 295(2)
_diffrn_measured_fraction_theta_full 0.996
_diffrn_measured_fraction_theta_max 0.996
_diffrn_measurement_device_type 'Bruker SMART CCD'
_diffrn_measurement_method \w-scans
_diffrn_radiation_monochromator graphite
_diffrn_radiation_source 'fine-focus sealed tube'
_diffrn_radiation_type MoK\a
_diffrn_radiation_wavelength 0.71073
_diffrn_reflns_av_R_equivalents 0.0595
_diffrn_reflns_av_sigmaI/netI 0.0400
_diffrn_reflns_limit_h_max 8
_diffrn_reflns_limit_h_min -8
_diffrn_reflns_limit_k_max 6
_diffrn_reflns_limit_k_min -6
_diffrn_reflns_limit_l_max 8
_diffrn_reflns_limit_l_min -11
_diffrn_reflns_number 1737
_diffrn_reflns_theta_full 30.40
_diffrn_reflns_theta_max 30.40
_diffrn_reflns_theta_min 4.60
_diffrn_standards_decay_% 0
_diffrn_standards_number 0
_exptl_absorpt_coefficient_mu 66.345
_exptl_absorpt_correction_T_max 0.1188
_exptl_absorpt_correction_T_min 0.0123
_exptl_absorpt_correction_type numerical
_exptl_absorpt_process_details '(<i>HABITUS</i>; Herrendorf, 1997)'
_exptl_crystal_colour colourless
_exptl_crystal_density_diffrn 7.109
_exptl_crystal_density_method 'not measured'
_exptl_crystal_description fragment
_exptl_crystal_F_000 416
_exptl_crystal_size_max 0.18
_exptl_crystal_size_mid 0.08
_exptl_crystal_size_min 0.04
_refine_diff_density_max 3.572
_refine_diff_density_min -3.180
_refine_ls_extinction_coef 0.0118(12)
_refine_ls_extinction_expression Fc^*^=kFc[1+0.001xFc^2^\l^3^/sin(2\q)]^-1/4^
_refine_ls_extinction_method SHELXL
_refine_ls_goodness_of_fit_ref 1.058
_refine_ls_matrix_type full
_refine_ls_number_parameters 34
_refine_ls_number_reflns 701
_refine_ls_number_restraints 0
_refine_ls_restrained_S_all 1.058
_refine_ls_R_factor_all 0.0380
_refine_ls_R_factor_gt 0.0354
_refine_ls_shift/su_max 0.000
_refine_ls_shift/su_mean 0.000
_refine_ls_structure_factor_coef Fsqd
_refine_ls_weighting_details 'w=1/[\s^2^(Fo^2^)+(0.0520P)^2^+1.7115P] where P=(Fo^2^+2Fc^2^)/3'
_refine_ls_weighting_scheme calc
_refine_ls_wR_factor_gt 0.0856
_refine_ls_wR_factor_ref 0.0871
_reflns_number_gt 629
_reflns_number_total 701
_reflns_threshold_expression I>2\s(I)'
_cod_data_source_file hb0012sup1.cf
_cod_data_source_block I
_cod_original_sg_symbol_H-M 'P 2/c'
_cod_database_code 2239823
_cod_database_fobs_code 2239823

loop_
_symmetry_equiv_pos_as_xyz
'x, y, z'
'-x, y, -z+1/2'
'-x, -y, -z'
'x, -y, z-1/2'

loop_
_atom_site_type_symbol
_atom_site_label
_atom_site_fract_x
_atom_site_fract_y
_atom_site_fract_z
_atom_site_U_iso_or_equiv
_atom_site_adp_type
_atom_site_calc_flag
_atom_site_refinement_flags
_atom_site_occupancy
_atom_site_symmetry_multiplicity
Hg Hg 0.19318(5) 0.05289(9) -0.02034(4) 0.0275(2) Uani d . 1 1
S S 0.5000 0.5674(5) 0.2500 0.0134(5) Uani d S 1 2
O O1 0.6943(11) 0.3901(16) 0.2586(8) 0.0224(12) Uani d . 1 1
O O2 0.5038(9) 0.7720(13) 0.1058(6) 0.0172(10) Uani d . 1 1

loop_
_atom_site_aniso_label
_atom_site_aniso_U_11
_atom_site_aniso_U_22
_atom_site_aniso_U_33
_atom_site_aniso_U_12
_atom_site_aniso_U_13
_atom_site_aniso_U_23
Hg 0.0119(2) 0.0392(3) 0.0315(3) -0.00369(11) 0.00211(13) 0.00072(13)
S 0.0125(12) 0.0141(11) 0.0136(11) 0.000 0.0000(8) 0.000
O1 0.018(3) 0.027(3) 0.022(3) 0.009(2) -0.001(2) 0.004(2)
O2 0.015(2) 0.020(2) 0.016(2) 0.001(2) 0.0010(18) 0.004(2)

loop_
_atom_type_symbol
_atom_type_description
_atom_type_scat_dispersion_real
_atom_type_scat_dispersion_imag
_atom_type_scat_source
O O 0.0106 0.0060 'International Tables Vol C Tables 4.2.6.8 and 6.1.1.4'
S S 0.1246 0.1234 'International Tables Vol C Tables 4.2.6.8 and 6.1.1.4'
Hg Hg -2.3894 9.2266 'International Tables Vol C Tables 4.2.6.8 and 6.1.1.4'

loop_
_geom_angle_atom_site_label_1
_geom_angle_atom_site_label_2
_geom_angle_atom_site_label_3
_geom_angle_site_symmetry_1
_geom_angle_site_symmetry_3
_geom_angle
_geom_angle_publ_flag
O2 Hg Hg 3_665 3 164.47(14) y
O2 Hg O2 3_665 1_545 69.1(2) ?
Hg Hg O2 3 1_545 126.30(13) ?
O2 Hg O1 3_665 2_655 82.0(2) ?
Hg Hg O1 3 2_655 102.86(14) ?
O2 Hg O1 1_545 2_655 75.8(2) ?
O2 Hg O1 3_665 3_655 77.5(2) ?
Hg Hg O1 3 3_655 102.91(14) ?
O2 Hg O1 1_545 3_655 75.64(18) ?
O1 Hg O1 2_655 3_655 149.3(3) ?
O1 S O1 2_655 . 114.5(6) n
O1 S O2 2_655 2_655 109.4(3) n
O1 S O2 . 2_655 108.6(4) n
O1 S O2 2_655 . 108.6(4) ?
O1 S O2 . . 109.4(3) ?
O2 S O2 2_655 . 106.2(5) n
S O1 Hg . 2_655 122.3(4) ?
S O1 Hg . 3_655 123.6(4) ?
Hg O1 Hg 2_655 3_655 96.8(2) ?
S O1 Hg . 3_665 76.0(3) ?
Hg O1 Hg 2_655 3_665 148.1(3) ?
Hg O1 Hg 3_655 3_665 91.77(18) ?
S O1 Hg . 2_665 75.3(3) ?
Hg O1 Hg 2_655 2_665 85.41(17) ?
Hg O1 Hg 3_655 2_665 153.3(2) ?
Hg O1 Hg 3_665 2_665 73.82(14) ?
S O1 Hg . 4_656 156.0(3) ?
Hg O1 Hg 2_655 4_656 36.63(8) ?
Hg O1 Hg 3_655 4_656 77.69(14) ?
Hg O1 Hg 3_665 4_656 117.52(19) ?
Hg O1 Hg 2_665 4_656 89.04(14) ?
S O1 Hg . . 62.8(3) ?
Hg O1 Hg 2_655 . 115.4(2) ?
Hg O1 Hg 3_655 . 64.22(13) ?
Hg O1 Hg 3_665 . 95.95(15) ?
Hg O1 Hg 2_665 . 138.14(18) ?
Hg O1 Hg 4_656 . 129.82(18) ?
S O2 Hg . 3_665 120.5(3) ?
S O2 Hg . 1_565 126.9(3) ?
Hg O2 Hg 3_665 1_565 110.9(2) ?
S O2 Hg . 4_566 56.41(19) ?
Hg O2 Hg 3_665 4_566 131.7(2) ?
Hg O2 Hg 1_565 4_566 80.47(14) ?
S O2 Hg . . 72.7(2) ?
Hg O2 Hg 3_665 . 129.6(2) ?
Hg O2 Hg 1_565 . 85.11(15) ?
Hg O2 Hg 4_566 . 97.20(13) ?
S O2 Hg . 2_665 61.6(2) ?
Hg O2 Hg 3_665 2_665 77.46(15) ?
Hg O2 Hg 1_565 2_665 122.59(19) ?
Hg O2 Hg 4_566 2_665 58.72(8) ?
Hg O2 Hg . 2_665 134.35(14) ?

loop_
_geom_bond_atom_site_label_1
_geom_bond_atom_site_label_2
_geom_bond_site_symmetry_2
_geom_bond_distance
_geom_bond_publ_flag
Hg O2 3_665 2.193(6) y
Hg O2 1_545 2.518(6) y
Hg O1 2_655 2.725(6) y
Hg O1 3_655 2.898(7) y
Hg Hg 3 2.5031(7) y
S O1 2_655 1.450(7) n
S O1 . 1.450(7) y
S O2 2_655 1.509(6) n
S O2 . 1.509(6) y
S Hg 4_566 3.2315(13) ?
S Hg 3_665 3.2315(13) ?
S Hg 2_665 3.6309(15) ?
S Hg 1_565 3.6309(15) ?
S Hg 2_655 3.7082(15) ?
S Hg 4_556 3.8936(17) ?
S Hg 3_655 3.8936(17) ?
O1 Hg 2_655 2.725(6) ?
O1 Hg 3_655 2.898(7) ?
O1 Hg 3_665 3.261(7) ?
O1 Hg 2_665 3.716(7) ?
O1 Hg 4_656 4.090(6) ?
O2 Hg 3_665 2.193(6) ?
O2 Hg 1_565 2.518(6) ?
O2 Hg 4_566 3.812(5) ?
O2 Hg 2_665 4.097(6) ?
